data_8104839
loop_
_publ_author_name
'Shao, Han-Qiao'
'Lu, Yuan-Ming'
'Lin, Qi-Wei'
'Wang, Yu-Cai'
'Xie, Yue-Sheng'

_publ_section_title
;
 Crystal structure of diethyl
 3,9-bis(4-fluorophenyl)-6,12-diphenyl-3,9-diazapentacyclo[6.4.0.02,7.04,11]dodecane-1,5-dicarboxylate,
 C40H36F2N2O4
;
_journal_issue 2
_journal_name_full 'Zeitschrift f\"ur Kristallographie - New Crystal Structures'
_journal_page_first 385
_journal_page_last 386
_journal_paper_doi 10.1515/ncrs-2020-0552
_journal_volume 236
_journal_year 2021
_chemical_formula_moiety 'C20 H18 F N O2'
_chemical_formula_sum 'C20 H18 F N O2'
_chemical_formula_weight 323.35
_space_group_crystal_system monoclinic
_space_group_IT_number 14
_space_group_name_Hall '-P 2ybc'
_space_group_name_H-M_alt 'P 1 21/c 1'
_atom_sites_solution_hydrogens geom
_cell_angle_alpha 90
_cell_angle_beta 95.940(2)
_cell_angle_gamma 90
_cell_formula_units_Z 4
_cell_length_a 8.0755(7)
_cell_length_b 19.7663(19)
_cell_length_c 10.1987(9)
_cell_measurement_reflns_used 4790
_cell_measurement_temperature 296(2)
_cell_measurement_theta_max 27.50
_cell_measurement_theta_min 2.54
_cell_volume 1619.2(3)
_computing_cell_refinement 'Bruker SMART'
_computing_data_collection 'SMART (Bruker, 2008)'
_computing_data_reduction 'SAINT (Bruker, 2008)'
_computing_molecular_graphics 'SHELXTL (Bruker, 2008)'
_computing_publication_material 'SHELXTL (Bruker, 2008)'
_computing_structure_refinement 'SHELXL-2014/7 (Sheldrick, 2014)'
_computing_structure_solution 'SHELXTL (Bruker, 2008)'
_diffrn_ambient_temperature 296(2)
_diffrn_measured_fraction_theta_full 1.000
_diffrn_measured_fraction_theta_max 1.000
_diffrn_measurement_device_type 'Bruker APEX-II CCD'
_diffrn_measurement_method '\f and \w scans'
_diffrn_radiation_type MoK\a
_diffrn_radiation_wavelength 0.71073
_diffrn_reflns_av_R_equivalents 0.0181
_diffrn_reflns_av_unetI/netI 0.0184
_diffrn_reflns_Laue_measured_fraction_full 1.000
_diffrn_reflns_Laue_measured_fraction_max 1.000
_diffrn_reflns_limit_h_max 7
_diffrn_reflns_limit_h_min -9
_diffrn_reflns_limit_k_max 22
_diffrn_reflns_limit_k_min -23
_diffrn_reflns_limit_l_max 12
_diffrn_reflns_limit_l_min -9
_diffrn_reflns_number 8118
_diffrn_reflns_point_group_measured_fraction_full 1.000
_diffrn_reflns_point_group_measured_fraction_max 1.000
_diffrn_reflns_theta_full 24.998
_diffrn_reflns_theta_max 24.998
_diffrn_reflns_theta_min 2.257
_exptl_absorpt_coefficient_mu 0.093
_exptl_absorpt_correction_T_max 0.982
_exptl_absorpt_correction_T_min 0.977
_exptl_absorpt_correction_type multi-scan
_exptl_absorpt_process_details 'SADABS; Bruker, 2008'
_exptl_crystal_colour purple
_exptl_crystal_density_diffrn 1.326
_exptl_crystal_density_method 'not measured'
_exptl_crystal_description block
_exptl_crystal_F_000 680
_exptl_crystal_size_max 0.250
_exptl_crystal_size_mid 0.230
_exptl_crystal_size_min 0.200
_refine_diff_density_max 0.276
_refine_diff_density_min -0.357
_refine_diff_density_rms 0.101
_refine_ls_extinction_coef .
_refine_ls_extinction_method none
_refine_ls_goodness_of_fit_ref 1.075
_refine_ls_hydrogen_treatment constr
_refine_ls_matrix_type full
_refine_ls_number_parameters 218
_refine_ls_number_reflns 2856
_refine_ls_number_restraints 0
_refine_ls_restrained_S_all 1.075
_refine_ls_R_factor_all 0.0563
_refine_ls_R_factor_gt 0.0465
_refine_ls_shift/su_max 0.000
_refine_ls_shift/su_mean 0.000
_refine_ls_structure_factor_coef Fsqd
_refine_ls_weighting_details 'w=1/[\s^2^(Fo^2^)+(0.0500P)^2^+0.8346P] where P=(Fo^2^+2Fc^2^)/3'
_refine_ls_weighting_scheme calc
_refine_ls_wR_factor_gt 0.1141
_refine_ls_wR_factor_ref 0.1188
_reflns_Friedel_coverage 0.000
_reflns_Friedel_fraction_full .
_reflns_Friedel_fraction_max .
_reflns_number_gt 2380
_reflns_number_total 2856
_reflns_threshold_expression 'I > 2\s(I)'
_cod_data_source_file suppl_j_ncrs-2020-0552_suppl.cif
_cod_data_source_block 123
_cod_original_sg_symbol_H-M 'P 21/c'
_cod_database_code 8104839
_shelx_space_group_comment
; 
The symmetry employed for this shelxl refinement is uniquely defined 
by the following loop, which should always be used as a source of 
symmetry information in preference to the above space-group names. 
They are only intended as comments. 
;
_shelx_estimated_absorpt_t_min 0.977
_shelx_estimated_absorpt_t_max 0.982

loop_
_space_group_symop_operation_xyz
'x, y, z'
'-x, y+1/2, -z+1/2'
'-x, -y, -z'
'x, -y-1/2, z-1/2'

loop_
_atom_site_label
_atom_site_type_symbol
_atom_site_fract_x
_atom_site_fract_y
_atom_site_fract_z
_atom_site_U_iso_or_equiv
_atom_site_adp_type
_atom_site_occupancy
_atom_site_site_symmetry_order
_atom_site_calc_flag
_atom_site_refinement_flags_posn
_atom_site_refinement_flags_adp
_atom_site_refinement_flags_occupancy
_atom_site_disorder_assembly
_atom_site_disorder_group
C1 C 0.2612(3) 0.38980(12) -0.03214(19) 0.0506(5) Uani 1 1 d . . . . .
C2 C 0.2643(3) 0.45774(12) -0.00638(19) 0.0530(6) Uani 1 1 d . . . . .
H2 H 0.219324 0.488426 -0.069413 0.064 Uiso 1 1 calc R U . . .
C3 C 0.3360(3) 0.48006(10) 0.11581(18) 0.0422(5) Uani 1 1 d . . . . .
H3 H 0.337826 0.526057 0.135123 0.051 Uiso 1 1 calc R U . . .
C4 C 0.4052(2) 0.43413(9) 0.20949(16) 0.0307(4) Uani 1 1 d . . . . .
C5 C 0.4004(2) 0.36536(9) 0.17786(18) 0.0378(4) Uani 1 1 d . . . . .
H5 H 0.446794 0.334099 0.239191 0.045 Uiso 1 1 calc R U . . .
C6 C 0.3277(3) 0.34296(11) 0.05657(19) 0.0460(5) Uani 1 1 d . . . . .
H6 H 0.324367 0.297099 0.036091 0.055 Uiso 1 1 calc R U . . .
C7 C 0.4232(2) 0.42666(8) 0.45182(16) 0.0288(4) Uani 1 1 d . . . . .
H7 H 0.370654 0.382327 0.435837 0.035 Uiso 1 1 calc R U . . .
C8 C 0.5549(2) 0.52102(8) 0.35474(16) 0.0280(4) Uani 1 1 d . . . . .
H8 H 0.595585 0.539625 0.274982 0.034 Uiso 1 1 calc R U . . .
C9 C 0.4453(2) 0.57404(8) 0.42579(16) 0.0282(4) Uani 1 1 d . . . . .
C10 C 0.4319(2) 0.64193(9) 0.35726(18) 0.0327(4) Uani 1 1 d . . . . .
C11 C 0.3314(3) 0.69737(10) 0.1559(2) 0.0482(5) Uani 1 1 d . . . . .
H11A H 0.438531 0.716471 0.141242 0.058 Uiso 1 1 calc R U . . .
H11B H 0.269044 0.730918 0.199922 0.058 Uiso 1 1 calc R U . . .
C12 C 0.2377(3) 0.67694(13) 0.0279(2) 0.0602(6) Uani 1 1 d . . . . .
H12A H 0.299568 0.642987 -0.013490 0.090 Uiso 1 1 calc R U . . .
H12B H 0.222353 0.715676 -0.028880 0.090 Uiso 1 1 calc R U . . .
H12C H 0.131075 0.659058 0.043757 0.090 Uiso 1 1 calc R U . . .
C13 C 0.6891(2) 0.52386(9) 0.47627(16) 0.0291(4) Uani 1 1 d . . . . .
H13 H 0.791449 0.545951 0.454644 0.035 Uiso 1 1 calc R U . . .
C14 C 0.7257(2) 0.45729(8) 0.55052(16) 0.0292(4) Uani 1 1 d . . . . .
H14 H 0.780555 0.469473 0.637536 0.035 Uiso 1 1 calc R U . . .
C15 C 0.8429(2) 0.40882(9) 0.48957(17) 0.0326(4) Uani 1 1 d . . . . .
C16 C 0.8627(3) 0.40722(13) 0.3565(2) 0.0532(6) Uani 1 1 d . . . . .
H16 H 0.801432 0.436618 0.299200 0.064 Uiso 1 1 calc R U . . .
C17 C 0.9736(3) 0.36201(14) 0.3075(2) 0.0635(7) Uani 1 1 d . . . . .
H17 H 0.985820 0.361708 0.217783 0.076 Uiso 1 1 calc R U . . .
C18 C 1.0646(3) 0.31811(12) 0.3898(3) 0.0572(6) Uani 1 1 d . . . . .
H18 H 1.136681 0.287426 0.356236 0.069 Uiso 1 1 calc R U . . .
C19 C 1.0487(3) 0.31978(11) 0.5223(3) 0.0562(6) Uani 1 1 d . . . . .
H19 H 1.111280 0.290567 0.579180 0.067 Uiso 1 1 calc R U . . .
C20 C 0.9397(2) 0.36478(10) 0.5714(2) 0.0439(5) Uani 1 1 d . . . . .
H20 H 0.930915 0.365630 0.661547 0.053 Uiso 1 1 calc R U . . .
F1 F 0.1925(2) 0.36817(8) -0.15360(13) 0.0834(5) Uani 1 1 d . . . . .
N1 N 0.48461(17) 0.45403(7) 0.33375(13) 0.0296(3) Uani 1 1 d . . . . .
O1 O 0.4868(2) 0.69432(7) 0.40243(15) 0.0570(4) Uani 1 1 d . . . . .
O2 O 0.35359(17) 0.63626(6) 0.23566(12) 0.0407(3) Uani 1 1 d . . . . .

loop_
_atom_site_aniso_label
_atom_site_aniso_U_11
_atom_site_aniso_U_22
_atom_site_aniso_U_33
_atom_site_aniso_U_23
_atom_site_aniso_U_13
_atom_site_aniso_U_12
C1 0.0555(13) 0.0628(14) 0.0320(10) -0.0122(10) -0.0032(9) -0.0140(11)
C2 0.0654(14) 0.0573(14) 0.0338(10) 0.0056(9) -0.0073(10) -0.0002(11)
C3 0.0525(12) 0.0367(10) 0.0357(10) -0.0011(8) -0.0034(8) 0.0007(9)
C4 0.0270(8) 0.0343(9) 0.0309(9) -0.0026(7) 0.0039(7) -0.0018(7)
C5 0.0397(10) 0.0354(10) 0.0381(10) -0.0020(8) 0.0038(8) 0.0001(8)
C6 0.0523(12) 0.0426(11) 0.0435(11) -0.0127(9) 0.0067(9) -0.0102(9)
C7 0.0269(8) 0.0269(9) 0.0323(9) 0.0010(7) 0.0009(7) -0.0058(7)
C8 0.0278(8) 0.0279(9) 0.0283(9) 0.0026(7) 0.0030(7) -0.0041(7)
C9 0.0270(8) 0.0269(9) 0.0304(9) 0.0017(7) 0.0015(7) -0.0025(7)
C10 0.0301(9) 0.0310(9) 0.0370(10) 0.0015(7) 0.0039(7) 0.0006(7)
C11 0.0596(13) 0.0372(11) 0.0478(12) 0.0157(9) 0.0053(10) 0.0076(9)
C12 0.0642(14) 0.0661(15) 0.0481(13) 0.0214(11) -0.0040(11) 0.0065(12)
C13 0.0248(8) 0.0304(9) 0.0319(9) 0.0016(7) 0.0016(7) -0.0054(7)
C14 0.0256(8) 0.0314(9) 0.0298(9) 0.0009(7) -0.0014(7) -0.0026(7)
C15 0.0236(8) 0.0350(9) 0.0385(10) -0.0023(8) 0.0005(7) -0.0045(7)
C16 0.0383(11) 0.0789(16) 0.0414(11) -0.0031(11) 0.0000(9) 0.0164(11)
C17 0.0441(12) 0.095(2) 0.0514(13) -0.0225(13) 0.0056(10) 0.0099(12)
C18 0.0363(11) 0.0493(13) 0.0871(18) -0.0192(12) 0.0120(11) 0.0026(10)
C19 0.0400(12) 0.0447(12) 0.0853(17) 0.0130(11) 0.0137(11) 0.0094(9)
C20 0.0336(10) 0.0446(11) 0.0541(12) 0.0097(9) 0.0072(9) 0.0033(8)
F1 0.1075(12) 0.0947(12) 0.0423(8) -0.0172(7) -0.0187(7) -0.0242(9)
N1 0.0303(7) 0.0285(7) 0.0293(7) 0.0002(6) 0.0001(6) -0.0045(6)
O1 0.0766(11) 0.0295(8) 0.0605(10) 0.0014(7) -0.0137(8) -0.0087(7)
O2 0.0536(8) 0.0315(7) 0.0354(7) 0.0077(5) -0.0030(6) -0.0001(6)

loop_
_atom_type_symbol
_atom_type_description
_atom_type_scat_dispersion_real
_atom_type_scat_dispersion_imag
_atom_type_scat_source
C C 0.0033 0.0016 'International Tables Vol C Tables 4.2.6.8 and 6.1.1.4'
H H 0.0000 0.0000 'International Tables Vol C Tables 4.2.6.8 and 6.1.1.4'
N N 0.0061 0.0033 'International Tables Vol C Tables 4.2.6.8 and 6.1.1.4'
O O 0.0106 0.0060 'International Tables Vol C Tables 4.2.6.8 and 6.1.1.4'
F F 0.0171 0.0103 'International Tables Vol C Tables 4.2.6.8 and 6.1.1.4'

loop_
_geom_angle_atom_site_label_1
_geom_angle_atom_site_label_2
_geom_angle_atom_site_label_3
_geom_angle
_geom_angle_site_symmetry_1
_geom_angle_site_symmetry_3
C6 C1 C2 122.70(18) . .
C6 C1 F1 118.8(2) . .
C2 C1 F1 118.5(2) . .
C1 C2 C3 118.8(2) . .
C1 C2 H2 120.6 . .
C3 C2 H2 120.6 . .
C2 C3 C4 120.55(18) . .
C2 C3 H3 119.7 . .
C4 C3 H3 119.7 . .
C3 C4 C5 118.47(16) . .
C3 C4 N1 123.06(16) . .
C5 C4 N1 118.44(16) . .
C6 C5 C4 121.08(18) . .
C6 C5 H5 119.5 . .
C4 C5 H5 119.5 . .
C1 C6 C5 118.43(19) . .
C1 C6 H6 120.8 . .
C5 C6 H6 120.8 . .
N1 C7 C9 113.96(13) . 3_666
N1 C7 C13 114.77(13) . 3_666
C9 C7 C13 90.58(12) 3_666 3_666
N1 C7 H7 112.0 . .
C9 C7 H7 112.0 3_666 .
C13 C7 H7 112.0 3_666 .
N1 C8 C13 112.31(13) . .
N1 C8 C9 116.19(13) . .
C13 C8 C9 89.31(12) . .
N1 C8 H8 112.4 . .
C13 C8 H8 112.4 . .
C9 C8 H8 112.4 . .
C10 C9 C7 112.95(13) . 3_666
C10 C9 C14 113.77(14) . 3_666
C7 C9 C14 114.57(13) 3_666 3_666
C10 C9 C8 112.97(13) . .
C7 C9 C8 89.66(12) 3_666 .
C14 C9 C8 110.64(13) 3_666 .
O1 C10 O2 123.31(16) . .
O1 C10 C9 125.64(16) . .
O2 C10 C9 111.02(14) . .
O2 C11 C12 106.59(17) . .
O2 C11 H11A 110.4 . .
C12 C11 H11A 110.4 . .
O2 C11 H11B 110.4 . .
C12 C11 H11B 110.4 . .
H11A C11 H11B 108.6 . .
C11 C12 H12A 109.5 . .
C11 C12 H12B 109.5 . .
H12A C12 H12B 109.5 . .
C11 C12 H12C 109.5 . .
H12A C12 H12C 109.5 . .
H12B C12 H12C 109.5 . .
C14 C13 C8 116.39(13) . .
C14 C13 C7 113.36(13) . 3_666
C8 C13 C7 90.34(12) . 3_666
C14 C13 H13 111.7 . .
C8 C13 H13 111.7 . .
C7 C13 H13 111.7 3_666 .
C15 C14 C13 115.78(14) . .
C15 C14 C9 114.32(14) . 3_666
C13 C14 C9 106.84(13) . 3_666
C15 C14 H14 106.4 . .
C13 C14 H14 106.4 . .
C9 C14 H14 106.4 3_666 .
C16 C15 C20 117.35(18) . .
C16 C15 C14 123.69(17) . .
C20 C15 C14 118.93(16) . .
C15 C16 C17 120.7(2) . .
C15 C16 H16 119.6 . .
C17 C16 H16 119.6 . .
C18 C17 C16 120.7(2) . .
C18 C17 H17 119.7 . .
C16 C17 H17 119.7 . .
C17 C18 C19 119.4(2) . .
C17 C18 H18 120.3 . .
C19 C18 H18 120.3 . .
C18 C19 C20 120.1(2) . .
C18 C19 H19 120.0 . .
C20 C19 H19 120.0 . .
C19 C20 C15 121.8(2) . .
C19 C20 H20 119.1 . .
C15 C20 H20 119.1 . .
C4 N1 C8 121.38(13) . .
C4 N1 C7 118.47(13) . .
C8 N1 C7 112.33(13) . .
C10 O2 C11 117.85(14) . .

loop_
_geom_bond_atom_site_label_1
_geom_bond_atom_site_label_2
_geom_bond_distance
_geom_bond_site_symmetry_2
C1 C6 1.365(3) .
C1 C2 1.368(3) .
C1 F1 1.372(2) .
C2 C3 1.391(3) .
C2 H2 0.9300 .
C3 C4 1.392(3) .
C3 H3 0.9300 .
C4 C5 1.397(3) .
C4 N1 1.416(2) .
C5 C6 1.386(3) .
C5 H5 0.9300 .
C6 H6 0.9300 .
C7 N1 1.453(2) .
C7 C9 1.553(2) 3_666
C7 C13 1.567(2) 3_666
C7 H7 0.9800 .
C8 N1 1.448(2) .
C8 C13 1.561(2) .
C8 C9 1.593(2) .
C8 H8 0.9800 .
C9 C10 1.512(2) .
C9 C14 1.555(2) 3_666
C10 O1 1.200(2) .
C10 O2 1.337(2) .
C11 O2 1.457(2) .
C11 C12 1.496(3) .
C11 H11A 0.9700 .
C11 H11B 0.9700 .
C12 H12A 0.9600 .
C12 H12B 0.9600 .
C12 H12C 0.9600 .
C13 C14 1.532(2) .
C13 H13 0.9800 .
C14 C15 1.523(2) .
C14 H14 0.9800 .
C15 C16 1.383(3) .
C15 C20 1.389(3) .
C16 C17 1.394(3) .
C16 H16 0.9300 .
C17 C18 1.368(3) .
C17 H17 0.9300 .
C18 C19 1.371(3) .
C18 H18 0.9300 .
C19 C20 1.381(3) .
C19 H19 0.9300 .
C20 H20 0.9300 .

loop_
_geom_hbond_atom_site_label_D
_geom_hbond_atom_site_label_H
_geom_hbond_atom_site_label_A
_geom_hbond_distance_DH
_geom_hbond_distance_HA
_geom_hbond_distance_DA
_geom_hbond_angle_DHA
_geom_hbond_site_symmetry_A
_geom_hbond_publ_flag
C6 H6 O1 0.93 2.58 3.304(3) 135.3 2_645 yes
C3 H3 O2 0.93 2.41 3.318(2) 167.0 . yes

loop_
_geom_torsion_atom_site_label_1
_geom_torsion_atom_site_label_2
_geom_torsion_atom_site_label_3
_geom_torsion_atom_site_label_4
_geom_torsion
_geom_torsion_site_symmetry_1
_geom_torsion_site_symmetry_2
_geom_torsion_site_symmetry_3
_geom_torsion_site_symmetry_4
C6 C1 C2 C3 -0.9(4) . . . .
F1 C1 C2 C3 -179.03(19) . . . .
C1 C2 C3 C4 0.8(3) . . . .
C2 C3 C4 C5 -0.1(3) . . . .
C2 C3 C4 N1 177.88(18) . . . .
C3 C4 C5 C6 -0.4(3) . . . .
N1 C4 C5 C6 -178.54(16) . . . .
C2 C1 C6 C5 0.4(3) . . . .
F1 C1 C6 C5 178.48(18) . . . .
C4 C5 C6 C1 0.3(3) . . . .
N1 C8 C9 C10 -132.97(15) . . . .
C13 C8 C9 C10 112.38(14) . . . .
N1 C8 C9 C7 112.14(14) . . . 3_666
C13 C8 C9 C7 -2.51(11) . . . 3_666
N1 C8 C9 C14 -4.10(18) . . . 3_666
C13 C8 C9 C14 -118.75(13) . . . 3_666
C7 C9 C10 O1 -14.9(3) 3_666 . . .
C14 C9 C10 O1 117.9(2) 3_666 . . .
C8 C9 C10 O1 -114.8(2) . . . .
C7 C9 C10 O2 163.30(14) 3_666 . . .
C14 C9 C10 O2 -63.87(18) 3_666 . . .
C8 C9 C10 O2 63.36(18) . . . .
N1 C8 C13 C14 0.78(19) . . . .
C9 C8 C13 C14 118.95(14) . . . .
N1 C8 C13 C7 -115.68(14) . . . 3_666
C9 C8 C13 C7 2.49(11) . . . 3_666
C8 C13 C14 C15 80.70(17) . . . .
C7 C13 C14 C15 -176.50(13) 3_666 . . .
C8 C13 C14 C9 -47.92(18) . . . 3_666
C7 C13 C14 C9 54.88(17) 3_666 . . 3_666
C13 C14 C15 C16 -26.5(2) . . . .
C9 C14 C15 C16 98.3(2) 3_666 . . .
C13 C14 C15 C20 151.50(16) . . . .
C9 C14 C15 C20 -83.65(19) 3_666 . . .
C20 C15 C16 C17 1.2(3) . . . .
C14 C15 C16 C17 179.27(19) . . . .
C15 C16 C17 C18 0.3(4) . . . .
C16 C17 C18 C19 -1.4(4) . . . .
C17 C18 C19 C20 0.9(3) . . . .
C18 C19 C20 C15 0.6(3) . . . .
C16 C15 C20 C19 -1.6(3) . . . .
C14 C15 C20 C19 -179.79(17) . . . .
C3 C4 N1 C8 -23.5(2) . . . .
C5 C4 N1 C8 154.46(16) . . . .
C3 C4 N1 C7 123.29(18) . . . .
C5 C4 N1 C7 -58.7(2) . . . .
C13 C8 N1 C4 -158.79(14) . . . .
C9 C8 N1 C4 100.42(17) . . . .
C13 C8 N1 C7 52.54(17) . . . .
C9 C8 N1 C7 -48.25(18) . . . .
C9 C7 N1 C4 155.74(14) 3_666 . . .
C13 C7 N1 C4 -101.72(17) 3_666 . . .
C9 C7 N1 C8 -54.59(18) 3_666 . . .
C13 C7 N1 C8 47.95(18) 3_666 . . .
O1 C10 O2 C11 -1.4(3) . . . .
C9 C10 O2 C11 -179.64(15) . . . .
C12 C11 O2 C10 -178.61(17) . . . .
